data_1529373
loop_
_publ_author_name
'Xin, Xiaoyi'
'Wang, Haolong'
'Li, Xincheng'
'Wang, Dongping'
'Wan, Boshun'

_publ_section_title
;
 Base-Catalyzed Selective Synthesis of 2-Azabicyclo[3.2.0]hept-2-enes and
 Sulfonyl Vinyl-Substituted Pyrroles from 3-Aza-1,5-enynes.
;
_journal_issue 16
_journal_name_full 'Organic letters'
_journal_page_first 3944
_journal_page_last 3947
_journal_paper_doi 10.1021/acs.orglett.5b01474
_journal_volume 17
_journal_year 2015
_chemical_formula_sum 'C24 H24 F3 N O4 S'
_chemical_formula_weight 479.50
_chemical_name_systematic
; 
 ? 
;
_space_group_IT_number 2
_symmetry_cell_setting triclinic
_symmetry_space_group_name_Hall '-P 1'
_symmetry_space_group_name_H-M 'P -1'
_atom_sites_solution_hydrogens geom
_atom_sites_solution_primary direct
_atom_sites_solution_secondary difmap
_audit_creation_method SHELXL-97
_cell_angle_alpha 85.470(3)
_cell_angle_beta 66.868(3)
_cell_angle_gamma 84.789(3)
_cell_formula_units_Z 2
_cell_length_a 10.5620(12)
_cell_length_b 11.1083(13)
_cell_length_c 11.2554(13)
_cell_measurement_reflns_used 1686
_cell_measurement_temperature 293(2)
_cell_measurement_theta_max 47.614
_cell_measurement_theta_min 5.267
_cell_volume 1208.0(2)
_computing_cell_refinement 'Bruker SMART'
_computing_data_collection 'Bruker SMART'
_computing_data_reduction 'Bruker SHELXTL'
_computing_molecular_graphics 'Bruker SHELXTL'
_computing_publication_material 'Bruker SHELXTL'
_computing_structure_refinement 'SHELXL-97 (Sheldrick, 1997)'
_computing_structure_solution 'SHELXS-97 (Sheldrick, 1990)'
_diffrn_ambient_temperature 293(2)
_diffrn_measured_fraction_theta_full 0.995
_diffrn_measured_fraction_theta_max 0.995
_diffrn_measurement_device_type 'CCD area detector'
_diffrn_measurement_method 'phi and omega scans'
_diffrn_radiation_monochromator graphite
_diffrn_radiation_source 'fine-focus sealed tube'
_diffrn_radiation_type MoK\a
_diffrn_radiation_wavelength 0.71073
_diffrn_reflns_av_R_equivalents 0.0337
_diffrn_reflns_av_sigmaI/netI 0.0644
_diffrn_reflns_limit_h_max 12
_diffrn_reflns_limit_h_min -13
_diffrn_reflns_limit_k_max 13
_diffrn_reflns_limit_k_min -12
_diffrn_reflns_limit_l_max 13
_diffrn_reflns_limit_l_min -13
_diffrn_reflns_number 7360
_diffrn_reflns_theta_full 26.00
_diffrn_reflns_theta_max 26.00
_diffrn_reflns_theta_min 1.84
_exptl_absorpt_coefficient_mu 0.187
_exptl_absorpt_correction_T_max 1.00000
_exptl_absorpt_correction_T_min 0.30294
_exptl_absorpt_correction_type empirical
_exptl_absorpt_process_details sadabs
_exptl_crystal_colour colorless
_exptl_crystal_density_diffrn 1.318
_exptl_crystal_density_method 'not measured'
_exptl_crystal_description prismatic
_exptl_crystal_F_000 500
_exptl_crystal_size_max 0.241
_exptl_crystal_size_mid 0.186
_exptl_crystal_size_min 0.123
_refine_diff_density_max 0.233
_refine_diff_density_min -0.265
_refine_diff_density_rms 0.046
_refine_ls_extinction_expression Fc^*^=kFc[1+0.001xFc^2^\l^3^/sin(2\q)]^-1/4^
_refine_ls_extinction_method SHELXL
_refine_ls_goodness_of_fit_ref 0.986
_refine_ls_hydrogen_treatment constr
_refine_ls_matrix_type full
_refine_ls_number_parameters 321
_refine_ls_number_reflns 4722
_refine_ls_number_restraints 30
_refine_ls_restrained_S_all 0.989
_refine_ls_R_factor_all 0.0786
_refine_ls_R_factor_gt 0.0523
_refine_ls_shift/su_max 0.012
_refine_ls_shift/su_mean 0.000
_refine_ls_structure_factor_coef Fsqd
_refine_ls_weighting_details 'calc w=1/[\s^2^(Fo^2^)+(0.0878P)^2^+0.0000P] where P=(Fo^2^+2Fc^2^)/3'
_refine_ls_weighting_scheme calc
_refine_ls_wR_factor_gt 0.1420
_refine_ls_wR_factor_ref 0.1614
_reflns_number_gt 3152
_reflns_number_total 4722
_reflns_threshold_expression >2sigma(I)
_cod_data_source_file ol5b01474_si_003.cif
_cod_data_source_block cd213570
_cod_depositor_comments
;
The following automatic conversions were performed:

'_symmetry_cell_setting' value 'Triclinic' changed to 'triclinic'
according to
/usr/data/users/saulius/crontab/automatic-downloads/rss-feeds/ACS/lib/dictionaries/cif_core.dic
dictionary named 'cif_core.dic' version 2.4.2 from 2011-04-26.

Automatic conversion script
Id: cif_fix_values 3271 2015-04-21 07:52:19Z andrius 

 Adding full bibliography for 1529370--1529373.cif.
;
_cod_original_sg_symbol_H-M P-1
_cod_database_code 1529373

loop_
_symmetry_equiv_pos_as_xyz
'x, y, z'
'-x, -y, -z'

loop_
_atom_site_label
_atom_site_type_symbol
_atom_site_fract_x
_atom_site_fract_y
_atom_site_fract_z
_atom_site_U_iso_or_equiv
_atom_site_adp_type
_atom_site_occupancy
_atom_site_symmetry_multiplicity
_atom_site_calc_flag
_atom_site_refinement_flags
_atom_site_disorder_assembly
_atom_site_disorder_group
S1 S 0.63247(6) 0.27284(6) 0.10847(6) 0.0596(2) Uani 1 1 d . . .
F1 F 0.8054(2) 0.41350(17) 0.4010(2) 0.1134(7) Uani 1 1 d . . .
F2 F 0.95167(19) 0.26987(19) 0.3913(2) 0.1089(7) Uani 1 1 d . . .
F3 F 0.91954(18) 0.33414(19) 0.22156(17) 0.1037(6) Uani 1 1 d . . .
N1 N 0.79985(19) 0.11258(17) 0.30873(18) 0.0536(5) Uani 1 1 d . . .
O1 O 0.63976(19) -0.00668(18) 0.6074(2) 0.0800(6) Uani 1 1 d . A .
O3 O 0.75584(16) 0.33519(18) 0.07104(17) 0.0767(6) Uani 1 1 d . . .
O4 O 0.6181(2) 0.19518(18) 0.01942(17) 0.0834(6) Uani 1 1 d . . .
C1 C 0.7290(2) 0.0924(2) 0.2437(2) 0.0487(5) Uani 1 1 d . . .
C2 C 0.6090(2) 0.1856(2) 0.2571(2) 0.0505(5) Uani 1 1 d . . .
H2 H 0.5228 0.1447 0.2865 0.061 Uiso 1 1 calc R . .
C3 C 0.6081(2) 0.2614(2) 0.3637(2) 0.0523(6) Uani 1 1 d . . .
H3 H 0.5926 0.3488 0.3500 0.063 Uiso 1 1 calc R . .
C4 C 0.7450(2) 0.2220(2) 0.3796(2) 0.0524(6) Uani 1 1 d . . .
C5 C 0.6624(2) 0.1991(2) 0.5272(2) 0.0566(6) Uani 1 1 d . A .
H5 H 0.6666 0.2681 0.5743 0.068 Uiso 1 1 calc R . .
C6 C 0.5277(2) 0.2107(2) 0.5037(2) 0.0535(6) Uani 1 1 d . . .
H6 H 0.4978 0.1302 0.5016 0.064 Uiso 1 1 calc R . .
C7 C 0.4082(3) 0.2890(3) 0.5917(2) 0.0716(7) Uani 1 1 d . . .
H7A H 0.4373 0.3701 0.5879 0.086 Uiso 1 1 calc R . .
H7B H 0.3817 0.2566 0.6801 0.086 Uiso 1 1 calc R . .
C8 C 0.2848(3) 0.2953(3) 0.5543(3) 0.0993(11) Uani 1 1 d . . .
H8A H 0.3081 0.3347 0.4701 0.149 Uiso 1 1 calc R . .
H8B H 0.2090 0.3403 0.6163 0.149 Uiso 1 1 calc R . .
H8C H 0.2592 0.2149 0.5529 0.149 Uiso 1 1 calc R . .
C9 C 0.8560(3) 0.3089(3) 0.3472(3) 0.0716(7) Uani 1 1 d . . .
C10 C 0.6981(3) 0.0829(2) 0.5888(2) 0.0603(6) Uani 1 1 d . . .
C12 C 0.7576(2) -0.0161(2) 0.1674(2) 0.0525(6) Uani 1 1 d . . .
C13 C 0.8835(3) -0.0829(3) 0.1362(3) 0.0698(7) Uani 1 1 d . . .
H13 H 0.9504 -0.0579 0.1615 0.084 Uiso 1 1 calc R . .
C14 C 0.9089(3) -0.1865(3) 0.0674(3) 0.0818(8) Uani 1 1 d . . .
H14 H 0.9936 -0.2304 0.0454 0.098 Uiso 1 1 calc R . .
C15 C 0.8100(4) -0.2244(3) 0.0318(3) 0.0838(9) Uani 1 1 d . . .
H15 H 0.8273 -0.2950 -0.0128 0.101 Uiso 1 1 calc R . .
C16 C 0.6860(3) -0.1600(3) 0.0610(3) 0.0744(8) Uani 1 1 d . . .
H16 H 0.6196 -0.1863 0.0358 0.089 Uiso 1 1 calc R . .
C17 C 0.6600(3) -0.0565(2) 0.1277(2) 0.0614(6) Uani 1 1 d . . .
H17 H 0.5757 -0.0124 0.1468 0.074 Uiso 1 1 calc R . .
C18 C 0.4906(2) 0.3784(2) 0.1555(2) 0.0510(6) Uani 1 1 d . . .
C19 C 0.3598(3) 0.3408(3) 0.1865(3) 0.0680(7) Uani 1 1 d . . .
H19 H 0.3469 0.2596 0.1833 0.082 Uiso 1 1 calc R . .
C20 C 0.2495(3) 0.4240(3) 0.2219(3) 0.0754(8) Uani 1 1 d . . .
H20 H 0.1616 0.3979 0.2438 0.090 Uiso 1 1 calc R . .
C21 C 0.2644(3) 0.5451(3) 0.2261(2) 0.0649(7) Uani 1 1 d . . .
C22 C 0.3954(3) 0.5818(2) 0.1946(2) 0.0611(6) Uani 1 1 d . . .
H22 H 0.4080 0.6632 0.1966 0.073 Uiso 1 1 calc R . .
C23 C 0.5082(2) 0.4991(2) 0.1601(2) 0.0550(6) Uani 1 1 d . . .
H23 H 0.5959 0.5249 0.1400 0.066 Uiso 1 1 calc R . .
C24 C 0.1403(3) 0.6354(3) 0.2647(3) 0.0979(11) Uani 1 1 d . . .
H24A H 0.1697 0.7150 0.2633 0.147 Uiso 1 1 calc R . .
H24B H 0.0765 0.6139 0.3502 0.147 Uiso 1 1 calc R . .
H24C H 0.0960 0.6347 0.2048 0.147 Uiso 1 1 calc R . .
O2 O 0.8232(6) 0.0841(8) 0.6021(8) 0.0891(19) Uani 0.60 1 d PU A 1
C11 C 0.8704(8) -0.0243(8) 0.6584(8) 0.105(2) Uani 0.60 1 d PU A 1
H11A H 0.8016 -0.0434 0.7422 0.157 Uiso 0.60 1 calc PR A 1
H11B H 0.9549 -0.0103 0.6666 0.157 Uiso 0.60 1 calc PR A 1
H11C H 0.8858 -0.0905 0.6035 0.157 Uiso 0.60 1 calc PR A 1
O2' O 0.7725(10) 0.1065(13) 0.6464(12) 0.088(2) Uani 0.40 1 d PU A 2
C11' C 0.8093(12) 0.0070(11) 0.7225(13) 0.101(3) Uani 0.40 1 d PU A 2
H11D H 0.7358 -0.0004 0.8062 0.152 Uiso 0.40 1 calc PR A 2
H11E H 0.8923 0.0232 0.7322 0.152 Uiso 0.40 1 calc PR A 2
H11F H 0.8237 -0.0670 0.6790 0.152 Uiso 0.40 1 calc PR A 2

loop_
_atom_site_aniso_label
_atom_site_aniso_U_11
_atom_site_aniso_U_22
_atom_site_aniso_U_33
_atom_site_aniso_U_23
_atom_site_aniso_U_13
_atom_site_aniso_U_12
S1 0.0606(4) 0.0675(4) 0.0454(4) 0.0040(3) -0.0186(3) 0.0076(3)
F1 0.1352(16) 0.0676(12) 0.1376(18) -0.0096(11) -0.0460(13) -0.0356(11)
F2 0.0975(12) 0.1171(15) 0.1414(17) 0.0290(12) -0.0765(13) -0.0451(11)
F3 0.0992(13) 0.1324(16) 0.0782(12) 0.0191(11) -0.0265(10) -0.0597(12)
N1 0.0526(11) 0.0550(12) 0.0537(11) 0.0000(9) -0.0218(9) -0.0033(9)
O1 0.0769(12) 0.0640(12) 0.1051(15) 0.0199(11) -0.0442(11) -0.0136(10)
O3 0.0489(9) 0.0962(14) 0.0678(12) 0.0221(10) -0.0105(8) 0.0014(9)
O4 0.1211(16) 0.0789(13) 0.0532(11) -0.0107(9) -0.0420(11) 0.0232(12)
C1 0.0480(12) 0.0521(13) 0.0446(12) 0.0042(10) -0.0175(10) -0.0036(10)
C2 0.0506(12) 0.0544(14) 0.0459(12) 0.0023(10) -0.0191(10) -0.0021(11)
C3 0.0600(13) 0.0483(13) 0.0475(13) -0.0006(10) -0.0208(11) 0.0004(11)
C4 0.0588(13) 0.0490(13) 0.0523(13) 0.0014(10) -0.0244(11) -0.0087(11)
C5 0.0685(15) 0.0553(14) 0.0500(13) 0.0003(10) -0.0273(12) -0.0063(12)
C6 0.0587(13) 0.0519(14) 0.0467(13) -0.0001(10) -0.0183(11) 0.0010(11)
C7 0.0784(18) 0.0725(18) 0.0498(15) -0.0048(12) -0.0130(13) 0.0123(14)
C8 0.080(2) 0.108(3) 0.095(2) -0.0146(19) -0.0240(18) 0.0291(19)
C9 0.0813(19) 0.0677(18) 0.0707(18) 0.0036(14) -0.0326(15) -0.0205(15)
C10 0.0638(15) 0.0612(16) 0.0599(15) 0.0044(12) -0.0296(13) -0.0048(13)
C12 0.0579(14) 0.0520(14) 0.0430(12) -0.0003(10) -0.0156(10) -0.0007(11)
C13 0.0655(16) 0.0727(18) 0.0687(17) -0.0077(14) -0.0247(13) 0.0047(14)
C14 0.0761(18) 0.082(2) 0.0776(19) -0.0217(16) -0.0215(16) 0.0221(16)
C15 0.104(2) 0.077(2) 0.0651(18) -0.0189(15) -0.0247(17) -0.0059(19)
C16 0.085(2) 0.0754(19) 0.0643(17) -0.0126(14) -0.0285(15) -0.0083(16)
C17 0.0641(15) 0.0671(16) 0.0524(14) -0.0071(12) -0.0217(12) -0.0018(13)
C18 0.0498(12) 0.0600(15) 0.0454(12) 0.0042(10) -0.0226(10) -0.0017(11)
C19 0.0623(16) 0.0694(17) 0.0761(18) -0.0032(14) -0.0292(14) -0.0129(14)
C20 0.0486(15) 0.098(2) 0.082(2) -0.0053(16) -0.0270(14) -0.0083(15)
C21 0.0592(15) 0.083(2) 0.0514(14) -0.0034(13) -0.0245(12) 0.0132(14)
C22 0.0680(16) 0.0620(16) 0.0552(14) 0.0019(11) -0.0274(12) -0.0024(13)
C23 0.0509(13) 0.0653(16) 0.0504(13) 0.0067(11) -0.0223(11) -0.0084(12)
C24 0.077(2) 0.127(3) 0.082(2) -0.0165(19) -0.0288(17) 0.038(2)
O2 0.079(4) 0.081(4) 0.129(5) 0.023(3) -0.068(4) -0.011(3)
C11 0.093(5) 0.099(4) 0.133(6) 0.032(4) -0.066(4) 0.010(4)
O2' 0.091(5) 0.081(4) 0.126(6) 0.025(4) -0.082(4) -0.013(4)
C11' 0.100(5) 0.096(5) 0.130(7) 0.028(5) -0.075(5) -0.001(4)

loop_
_atom_type_symbol
_atom_type_description
_atom_type_scat_dispersion_real
_atom_type_scat_dispersion_imag
_atom_type_scat_source
C C 0.0033 0.0016 'International Tables Vol C Tables 4.2.6.8 and 6.1.1.4'
H H 0.0000 0.0000 'International Tables Vol C Tables 4.2.6.8 and 6.1.1.4'
N N 0.0061 0.0033 'International Tables Vol C Tables 4.2.6.8 and 6.1.1.4'
O O 0.0106 0.0060 'International Tables Vol C Tables 4.2.6.8 and 6.1.1.4'
F F 0.0171 0.0103 'International Tables Vol C Tables 4.2.6.8 and 6.1.1.4'
S S 0.1246 0.1234 'International Tables Vol C Tables 4.2.6.8 and 6.1.1.4'

loop_
_geom_angle_atom_site_label_1
_geom_angle_atom_site_label_2
_geom_angle_atom_site_label_3
_geom_angle
O3 S1 O4 119.20(13)
O3 S1 C18 108.94(12)
O4 S1 C18 108.24(11)
O3 S1 C2 108.23(11)
O4 S1 C2 108.26(11)
C18 S1 C2 102.73(10)
C1 N1 C4 110.34(18)
N1 C1 C12 122.0(2)
N1 C1 C2 114.8(2)
C12 C1 C2 123.12(19)
C3 C2 C1 101.87(17)
C3 C2 S1 113.08(16)
C1 C2 S1 112.85(15)
C3 C2 H2 109.6
C1 C2 H2 109.6
S1 C2 H2 109.6
C2 C3 C4 104.72(18)
C2 C3 C6 115.24(19)
C4 C3 C6 89.20(16)
C2 C3 H3 114.8
C4 C3 H3 114.8
C6 C3 H3 114.8
N1 C4 C9 110.3(2)
N1 C4 C3 106.60(18)
C9 C4 C3 120.8(2)
N1 C4 C5 114.30(18)
C9 C4 C5 114.1(2)
C3 C4 C5 89.28(16)
C10 C5 C6 118.6(2)
C10 C5 C4 117.2(2)
C6 C5 C4 89.42(16)
C10 C5 H5 110.0
C6 C5 H5 110.0
C4 C5 H5 110.0
C7 C6 C5 117.8(2)
C7 C6 C3 117.69(19)
C5 C6 C3 89.60(17)
C7 C6 H6 110.1
C5 C6 H6 110.1
C3 C6 H6 110.1
C6 C7 C8 112.0(2)
C6 C7 H7A 109.2
C8 C7 H7A 109.2
C6 C7 H7B 109.2
C8 C7 H7B 109.2
H7A C7 H7B 107.9
C7 C8 H8A 109.5
C7 C8 H8B 109.5
H8A C8 H8B 109.5
C7 C8 H8C 109.5
H8A C8 H8C 109.5
H8B C8 H8C 109.5
F2 C9 F1 105.2(3)
F2 C9 F3 107.2(2)
F1 C9 F3 106.3(2)
F2 C9 C4 112.6(2)
F1 C9 C4 111.2(2)
F3 C9 C4 113.7(2)
O1 C10 O2' 124.3(7)
O1 C10 O2 121.5(4)
O2' C10 O2 26.4(7)
O1 C10 C5 125.2(2)
O2' C10 C5 108.0(7)
O2 C10 C5 112.5(4)
C13 C12 C17 118.3(2)
C13 C12 C1 120.0(2)
C17 C12 C1 121.7(2)
C14 C13 C12 120.0(3)
C14 C13 H13 120.0
C12 C13 H13 120.0
C15 C14 C13 120.1(3)
C15 C14 H14 119.9
C13 C14 H14 119.9
C16 C15 C14 120.8(3)
C16 C15 H15 119.6
C14 C15 H15 119.6
C15 C16 C17 119.6(3)
C15 C16 H16 120.2
C17 C16 H16 120.2
C16 C17 C12 121.1(3)
C16 C17 H17 119.4
C12 C17 H17 119.4
C23 C18 C19 119.7(2)
C23 C18 S1 120.61(18)
C19 C18 S1 119.7(2)
C20 C19 C18 119.4(3)
C20 C19 H19 120.3
C18 C19 H19 120.3
C19 C20 C21 122.1(2)
C19 C20 H20 119.0
C21 C20 H20 119.0
C20 C21 C22 118.0(2)
C20 C21 C24 120.9(3)
C22 C21 C24 121.1(3)
C21 C22 C23 120.9(2)
C21 C22 H22 119.6
C23 C22 H22 119.6
C18 C23 C22 119.9(2)
C18 C23 H23 120.0
C22 C23 H23 120.0
C21 C24 H24A 109.5
C21 C24 H24B 109.5
H24A C24 H24B 109.5
C21 C24 H24C 109.5
H24A C24 H24C 109.5
H24B C24 H24C 109.5
C10 O2 C11 117.7(6)
C10 O2' C11' 116.7(10)
O2' C11' H11D 109.5
O2' C11' H11E 109.5
H11D C11' H11E 109.5
O2' C11' H11F 109.5
H11D C11' H11F 109.5
H11E C11' H11F 109.5

loop_
_geom_bond_atom_site_label_1
_geom_bond_atom_site_label_2
_geom_bond_distance
S1 O3 1.4288(19)
S1 O4 1.432(2)
S1 C18 1.748(2)
S1 C2 1.806(2)
F1 C9 1.321(3)
F2 C9 1.317(3)
F3 C9 1.325(3)
N1 C1 1.277(3)
N1 C4 1.454(3)
O1 C10 1.179(3)
C1 C12 1.475(3)
C1 C2 1.528(3)
C2 C3 1.516(3)
C2 H2 0.9800
C3 C4 1.545(3)
C3 C6 1.554(3)
C3 H3 0.9800
C4 C9 1.501(4)
C4 C5 1.556(3)
C5 C10 1.505(3)
C5 C6 1.538(3)
C5 H5 0.9800
C6 C7 1.512(3)
C6 H6 0.9800
C7 C8 1.513(4)
C7 H7A 0.9700
C7 H7B 0.9700
C8 H8A 0.9600
C8 H8B 0.9600
C8 H8C 0.9600
C10 O2' 1.254(14)
C10 O2 1.389(8)
C12 C13 1.391(3)
C12 C17 1.393(3)
C13 C14 1.385(4)
C13 H13 0.9300
C14 C15 1.366(4)
C14 H14 0.9300
C15 C16 1.365(4)
C15 H15 0.9300
C16 C17 1.371(4)
C16 H16 0.9300
C17 H17 0.9300
C18 C23 1.378(3)
C18 C19 1.381(3)
C19 C20 1.367(4)
C19 H19 0.9300
C20 C21 1.376(4)
C20 H20 0.9300
C21 C22 1.378(4)
C21 C24 1.515(4)
C22 C23 1.381(3)
C22 H22 0.9300
C23 H23 0.9300
C24 H24A 0.9600
C24 H24B 0.9600
C24 H24C 0.9600
O2 C11 1.455(9)
C11 H11A 0.9600
C11 H11B 0.9600
C11 H11C 0.9600
O2' C11' 1.463(13)
C11' H11D 0.9600
C11' H11E 0.9600
C11' H11F 0.9600

loop_
_geom_torsion_atom_site_label_1
_geom_torsion_atom_site_label_2
_geom_torsion_atom_site_label_3
_geom_torsion_atom_site_label_4
_geom_torsion
C4 N1 C1 C12 -177.04(19)
C4 N1 C1 C2 0.0(3)
N1 C1 C2 C3 -8.0(2)
C12 C1 C2 C3 169.0(2)
N1 C1 C2 S1 113.50(19)
C12 C1 C2 S1 -69.5(2)
O3 S1 C2 C3 55.08(18)
O4 S1 C2 C3 -174.41(16)
C18 S1 C2 C3 -60.05(18)
O3 S1 C2 C1 -59.88(19)
O4 S1 C2 C1 70.63(19)
C18 S1 C2 C1 -175.01(16)
C1 C2 C3 C4 11.8(2)
S1 C2 C3 C4 -109.56(17)
C1 C2 C3 C6 -84.4(2)
S1 C2 C3 C6 154.24(15)
C1 N1 C4 C9 -124.9(2)
C1 N1 C4 C3 8.0(2)
C1 N1 C4 C5 104.9(2)
C2 C3 C4 N1 -12.6(2)
C6 C3 C4 N1 103.35(18)
C2 C3 C4 C9 114.3(2)
C6 C3 C4 C9 -129.8(2)
C2 C3 C4 C5 -127.78(18)
C6 C3 C4 C5 -11.85(17)
N1 C4 C5 C10 26.2(3)
C9 C4 C5 C10 -102.1(3)
C3 C4 C5 C10 134.1(2)
N1 C4 C5 C6 -96.0(2)
C9 C4 C5 C6 135.7(2)
C3 C4 C5 C6 11.98(17)
C10 C5 C6 C7 105.7(3)
C4 C5 C6 C7 -133.4(2)
C10 C5 C6 C3 -132.9(2)
C4 C5 C6 C3 -11.90(17)
C2 C3 C6 C7 -120.5(2)
C4 C3 C6 C7 133.6(2)
C2 C3 C6 C5 117.9(2)
C4 C3 C6 C5 11.99(18)
C5 C6 C7 C8 178.0(2)
C3 C6 C7 C8 72.5(3)
N1 C4 C9 F2 -68.2(3)
C3 C4 C9 F2 166.6(2)
C5 C4 C9 F2 62.1(3)
N1 C4 C9 F1 174.0(2)
C3 C4 C9 F1 48.8(3)
C5 C4 C9 F1 -55.7(3)
N1 C4 C9 F3 54.0(3)
C3 C4 C9 F3 -71.2(3)
C5 C4 C9 F3 -175.7(2)
C6 C5 C10 O1 9.4(4)
C4 C5 C10 O1 -96.1(3)
C6 C5 C10 O2' -153.3(5)
C4 C5 C10 O2' 101.3(6)
C6 C5 C10 O2 178.9(4)
C4 C5 C10 O2 73.5(4)
N1 C1 C12 C13 -17.0(3)
C2 C1 C12 C13 166.2(2)
N1 C1 C12 C17 161.2(2)
C2 C1 C12 C17 -15.5(3)
C17 C12 C13 C14 0.0(4)
C1 C12 C13 C14 178.3(2)
C12 C13 C14 C15 -1.0(4)
C13 C14 C15 C16 1.3(5)
C14 C15 C16 C17 -0.5(4)
C15 C16 C17 C12 -0.6(4)
C13 C12 C17 C16 0.8(4)
C1 C12 C17 C16 -177.5(2)
O3 S1 C18 C23 -4.0(2)
O4 S1 C18 C23 -135.03(19)
C2 S1 C18 C23 110.60(19)
O3 S1 C18 C19 175.00(19)
O4 S1 C18 C19 44.0(2)
C2 S1 C18 C19 -70.4(2)
C23 C18 C19 C20 -0.3(4)
S1 C18 C19 C20 -179.3(2)
C18 C19 C20 C21 0.9(4)
C19 C20 C21 C22 -0.7(4)
C19 C20 C21 C24 179.5(3)
C20 C21 C22 C23 -0.2(4)
C24 C21 C22 C23 179.7(2)
C19 C18 C23 C22 -0.5(3)
S1 C18 C23 C22 178.53(16)
C21 C22 C23 C18 0.7(3)
O1 C10 O2 C11 -9.0(8)
O2' C10 O2 C11 96(2)
C5 C10 O2 C11 -178.9(5)
O1 C10 O2' C11' 12.1(11)
O2 C10 O2' C11' -81(2)
C5 C10 O2' C11' 174.9(7)
